data_2227952
loop_
_publ_author_name
'Yang, Yunxia'

_publ_section_title
;
 Tripropylammonium trithiocyanurate
;
_journal_coeditor_code RN2070
_journal_issue 11
_journal_name_full 'Acta Crystallographica Section E'
_journal_page_first o2793
_journal_paper_doi 10.1107/S1600536810038924
_journal_volume 66
_journal_year 2010
_chemical_formula_iupac 'C9 H22 N +, C3 H2 N3 S3 -'
_chemical_formula_moiety 'C9 H22 N +, C3 H2 N3 S3 -'
_chemical_formula_sum 'C12 H24 N4 S3'
_chemical_formula_weight 320.53
_chemical_name_common
;
Tripropylammonium trithiocyanurate
;
_chemical_name_systematic
;
Tripropylazanium 2,4,6-trisulfanylidenecyclohexan-1-ide
;
_space_group_IT_number 19
_symmetry_cell_setting orthorhombic
_symmetry_space_group_name_Hall 'P 2ac 2ab'
_symmetry_space_group_name_H-M 'P 21 21 21'
_atom_sites_solution_hydrogens geom
_atom_sites_solution_primary direct
_atom_sites_solution_secondary difmap
_audit_creation_method SHELXL-97
_cell_angle_alpha 90.00
_cell_angle_beta 90.00
_cell_angle_gamma 90.00
_cell_formula_units_Z 4
_cell_length_a 8.3677(5)
_cell_length_b 12.8827(8)
_cell_length_c 16.5339(10)
_cell_measurement_temperature 296(2)
_cell_volume 1782.33(19)
_computing_cell_refinement 'SAINT (Bruker, 2007)'
_computing_data_collection 'APEX2 (Bruker, 2007)'
_computing_data_reduction 'SAINT (Bruker, 2007)'
_computing_molecular_graphics 'SHELXTL (Sheldrick, 2008)'
_computing_publication_material 'SHELXL97 and <i>publCIF</i> (Westrip, 2010)'
_computing_structure_refinement 'SHELXL97 (Sheldrick, 2008)'
_computing_structure_solution 'SHELXS97 (Sheldrick, 2008)'
_diffrn_ambient_temperature 296(2)
_diffrn_measured_fraction_theta_full 0.950
_diffrn_measured_fraction_theta_max 0.950
_diffrn_measurement_device_type 'Bruker APEXII CCD area-detector'
_diffrn_measurement_method 'phi and omega scans'
_diffrn_radiation_monochromator graphite
_diffrn_radiation_source 'fine-focus sealed tube'
_diffrn_radiation_type MoK\a
_diffrn_radiation_wavelength 0.71073
_diffrn_reflns_av_R_equivalents 0.0132
_diffrn_reflns_av_sigmaI/netI 0.0229
_diffrn_reflns_limit_h_max 10
_diffrn_reflns_limit_h_min -4
_diffrn_reflns_limit_k_max 16
_diffrn_reflns_limit_k_min -16
_diffrn_reflns_limit_l_max 19
_diffrn_reflns_limit_l_min -17
_diffrn_reflns_number 5690
_diffrn_reflns_theta_full 27.60
_diffrn_reflns_theta_max 27.60
_diffrn_reflns_theta_min 2.73
_exptl_absorpt_coefficient_mu 0.410
_exptl_absorpt_correction_T_max 0.9188
_exptl_absorpt_correction_T_min 0.7880
_exptl_absorpt_correction_type multi-scan
_exptl_absorpt_process_details '(SADABS; Sheldrick, 1996)'
_exptl_crystal_colour colorless
_exptl_crystal_density_diffrn 1.195
_exptl_crystal_density_method 'not measured'
_exptl_crystal_description block
_exptl_crystal_F_000 688
_exptl_crystal_size_max 0.61
_exptl_crystal_size_mid 0.27
_exptl_crystal_size_min 0.21
_refine_diff_density_max 0.243
_refine_diff_density_min -0.199
_refine_ls_abs_structure_details 'Flack & Bernardinelli (2000), 1316 Friedel pairs'
_refine_ls_abs_structure_Flack -0.04(8)
_refine_ls_extinction_method none
_refine_ls_goodness_of_fit_ref 1.027
_refine_ls_hydrogen_treatment mixed
_refine_ls_matrix_type full
_refine_ls_number_parameters 181
_refine_ls_number_reflns 3675
_refine_ls_number_restraints 3
_refine_ls_restrained_S_all 1.028
_refine_ls_R_factor_all 0.0416
_refine_ls_R_factor_gt 0.0350
_refine_ls_shift/su_max 0.000
_refine_ls_shift/su_mean 0.000
_refine_ls_structure_factor_coef Fsqd
_refine_ls_weighting_details 'calc w=1/[\s^2^(Fo^2^)+(0.0570P)^2^+0.1498P] where P=(Fo^2^+2Fc^2^)/3'
_refine_ls_weighting_scheme calc
_refine_ls_wR_factor_gt 0.0924
_refine_ls_wR_factor_ref 0.0972
_reflns_number_gt 3232
_reflns_number_total 3675
_reflns_threshold_expression I>2sigma(I)
_cod_data_source_file rn2070.cif
_cod_data_source_block I
_cod_database_code 2227952
_cod_database_fobs_code 2227952

loop_
_symmetry_equiv_pos_as_xyz
'x, y, z'
'-x+1/2, -y, z+1/2'
'-x, y+1/2, -z+1/2'
'x+1/2, -y+1/2, -z'

loop_
_atom_site_type_symbol
_atom_site_label
_atom_site_fract_x
_atom_site_fract_y
_atom_site_fract_z
_atom_site_U_iso_or_equiv
_atom_site_adp_type
_atom_site_calc_flag
_atom_site_refinement_flags
_atom_site_occupancy
_atom_site_disorder_assembly
_atom_site_disorder_group
N N4 0.25770(18) 0.02494(16) 0.48456(11) 0.0513(4) Uani d D 1 . .
H H4 0.307(3) 0.020(2) 0.5345(9) 0.077 Uiso d D 1 . .
C C4 0.3656(3) 0.0945(2) 0.43528(14) 0.0603(6) Uani d . 1 . .
H H4A 0.3771 0.1602 0.4634 0.072 Uiso calc R 1 . .
H H4B 0.4706 0.0629 0.4324 0.072 Uiso calc R 1 . .
C C5 0.3087(3) 0.1159(2) 0.35052(17) 0.0726(7) Uani d . 1 . .
H H5A 0.2116 0.1570 0.3525 0.087 Uiso calc R 1 . .
H H5B 0.2843 0.0509 0.3237 0.087 Uiso calc R 1 . .
C C7 0.2386(3) -0.0818(2) 0.44928(15) 0.0596(5) Uani d . 1 . .
H H7A 0.1680 -0.0775 0.4029 0.072 Uiso calc R 1 . .
H H7B 0.1872 -0.1259 0.4891 0.072 Uiso calc R 1 . .
C C8 0.3920(3) -0.1327(2) 0.42319(19) 0.0756(7) Uani d . 1 . .
H H8A 0.4343 -0.0967 0.3763 0.091 Uiso calc R 1 . .
H H8B 0.4700 -0.1275 0.4664 0.091 Uiso calc R 1 . .
C C9 0.3658(6) -0.2448(3) 0.4026(3) 0.1228(14) Uani d . 1 . .
H H9A 0.4652 -0.2754 0.3862 0.184 Uiso calc R 1 . .
H H9B 0.2899 -0.2500 0.3593 0.184 Uiso calc R 1 . .
H H9C 0.3255 -0.2807 0.4492 0.184 Uiso calc R 1 . .
C C10 0.0991(2) 0.0762(2) 0.50164(16) 0.0605(5) Uani d . 1 . .
H H10A 0.1181 0.1469 0.5194 0.073 Uiso calc R 1 . .
H H10B 0.0380 0.0794 0.4518 0.073 Uiso calc R 1 . .
C C11 0.0026(4) 0.0216(3) 0.5642(2) 0.0995(11) Uani d . 1 . .
H H11A -0.0111 -0.0501 0.5476 0.119 Uiso calc R 1 . .
H H11B 0.0620 0.0215 0.6145 0.119 Uiso calc R 1 . .
C C12 -0.1564(4) 0.0668(4) 0.5792(3) 0.1253(15) Uani d . 1 . .
H H12A -0.2104 0.0272 0.6201 0.188 Uiso calc R 1 . .
H H12B -0.2178 0.0655 0.5302 0.188 Uiso calc R 1 . .
H H12C -0.1446 0.1373 0.5972 0.188 Uiso calc R 1 . .
C C6 0.4346(4) 0.1736(3) 0.3029(2) 0.1079(12) Uani d . 1 . .
H H6A 0.3962 0.1865 0.2492 0.162 Uiso calc R 1 . .
H H6B 0.5302 0.1325 0.3003 0.162 Uiso calc R 1 . .
H H6C 0.4576 0.2385 0.3291 0.162 Uiso calc R 1 . .
N N1 0.5530(2) -0.05504(13) 0.74298(10) 0.0468(4) Uani d D 1 . .
H H1 0.579(3) -0.1170(12) 0.7667(15) 0.070 Uiso d D 1 . .
N N2 0.5353(2) 0.12080(13) 0.74422(11) 0.0456(4) Uani d D 1 . .
H H2 0.556(3) 0.1813(12) 0.7704(14) 0.068 Uiso d D 1 . .
N N3 0.40788(18) 0.02890(11) 0.64040(10) 0.0449(3) Uani d . 1 . .
S S1 0.40179(9) -0.17606(4) 0.63935(4) 0.06707(19) Uani d . 1 . .
C C1 0.4565(2) -0.05976(15) 0.67496(12) 0.0451(4) Uani d . 1 . .
S S2 0.37526(8) 0.23360(4) 0.63897(4) 0.06029(17) Uani d . 1 . .
C C2 0.5970(2) 0.03521(15) 0.77943(11) 0.0433(4) Uani d . 1 . .
S S3 0.71163(7) 0.03940(5) 0.86074(4) 0.06204(17) Uani d . 1 . .
C C3 0.4425(2) 0.12015(15) 0.67552(13) 0.0433(4) Uani d . 1 . .

loop_
_atom_site_aniso_label
_atom_site_aniso_U_11
_atom_site_aniso_U_22
_atom_site_aniso_U_33
_atom_site_aniso_U_12
_atom_site_aniso_U_13
_atom_site_aniso_U_23
N4 0.0444(8) 0.0640(11) 0.0455(10) -0.0042(8) -0.0042(7) 0.0042(9)
C4 0.0544(12) 0.0713(15) 0.0551(14) -0.0120(11) -0.0025(10) 0.0083(11)
C5 0.0656(15) 0.0872(18) 0.0652(17) -0.0049(12) -0.0052(13) 0.0186(14)
C7 0.0542(12) 0.0604(14) 0.0644(14) -0.0008(10) -0.0020(10) 0.0050(12)
C8 0.0701(16) 0.0829(19) 0.0738(18) 0.0131(14) 0.0119(14) 0.0102(14)
C9 0.135(3) 0.081(2) 0.153(4) 0.027(2) 0.041(3) -0.012(2)
C10 0.0527(11) 0.0668(14) 0.0620(14) 0.0011(11) 0.0006(10) -0.0056(12)
C11 0.0817(19) 0.111(3) 0.106(2) 0.0086(19) 0.0401(18) 0.022(2)
C12 0.090(2) 0.151(4) 0.135(3) 0.003(2) 0.051(2) -0.023(3)
C6 0.101(2) 0.139(3) 0.085(2) -0.013(2) 0.012(2) 0.042(2)
N1 0.0544(9) 0.0391(9) 0.0470(10) 0.0028(7) -0.0065(7) 0.0042(7)
N2 0.0514(9) 0.0403(9) 0.0452(10) -0.0020(7) -0.0070(7) -0.0003(7)
N3 0.0556(8) 0.0365(7) 0.0425(8) -0.0003(7) -0.0068(7) 0.0030(8)
S1 0.1045(5) 0.0372(3) 0.0596(4) -0.0009(3) -0.0251(4) -0.0006(3)
C1 0.0522(10) 0.0395(10) 0.0435(11) 0.0010(8) -0.0003(8) 0.0020(8)
S2 0.0818(4) 0.0363(2) 0.0627(4) 0.0006(2) -0.0236(3) 0.0047(2)
C2 0.0377(8) 0.0468(10) 0.0454(11) -0.0006(8) 0.0006(7) 0.0032(9)
S3 0.0603(3) 0.0634(3) 0.0624(4) 0.0002(3) -0.0234(3) 0.0022(3)
C3 0.0455(10) 0.0404(9) 0.0441(11) -0.0015(7) -0.0009(9) 0.0029(8)

loop_
_atom_type_symbol
_atom_type_description
_atom_type_scat_dispersion_real
_atom_type_scat_dispersion_imag
_atom_type_scat_source
C C 0.0033 0.0016 'International Tables Vol C Tables 4.2.6.8 and 6.1.1.4'
H H 0.0000 0.0000 'International Tables Vol C Tables 4.2.6.8 and 6.1.1.4'
N N 0.0061 0.0033 'International Tables Vol C Tables 4.2.6.8 and 6.1.1.4'
S S 0.1246 0.1234 'International Tables Vol C Tables 4.2.6.8 and 6.1.1.4'

loop_
_geom_angle_atom_site_label_1
_geom_angle_atom_site_label_2
_geom_angle_atom_site_label_3
_geom_angle_site_symmetry_1
_geom_angle_site_symmetry_3
_geom_angle
_geom_angle_publ_flag
C7 N4 C10 . . 112.32(16) ?
C7 N4 C4 . . 113.42(18) ?
C10 N4 C4 . . 111.51(19) ?
C7 N4 H4 . . 109.2(19) ?
C10 N4 H4 . . 104.8(17) ?
C4 N4 H4 . . 104.9(17) ?
C5 C4 N4 . . 114.92(18) ?
C5 C4 H4A . . 108.5 ?
N4 C4 H4A . . 108.5 ?
C5 C4 H4B . . 108.5 ?
N4 C4 H4B . . 108.5 ?
H4A C4 H4B . . 107.5 ?
C4 C5 C6 . . 110.7(2) ?
C4 C5 H5A . . 109.5 ?
C6 C5 H5A . . 109.5 ?
C4 C5 H5B . . 109.5 ?
C6 C5 H5B . . 109.5 ?
H5A C5 H5B . . 108.1 ?
N4 C7 C8 . . 114.8(2) ?
N4 C7 H7A . . 108.6 ?
C8 C7 H7A . . 108.6 ?
N4 C7 H7B . . 108.6 ?
C8 C7 H7B . . 108.6 ?
H7A C7 H7B . . 107.5 ?
C9 C8 C7 . . 111.1(3) ?
C9 C8 H8A . . 109.4 ?
C7 C8 H8A . . 109.4 ?
C9 C8 H8B . . 109.4 ?
C7 C8 H8B . . 109.4 ?
H8A C8 H8B . . 108.0 ?
C8 C9 H9A . . 109.5 ?
C8 C9 H9B . . 109.5 ?
H9A C9 H9B . . 109.5 ?
C8 C9 H9C . . 109.5 ?
H9A C9 H9C . . 109.5 ?
H9B C9 H9C . . 109.5 ?
C11 C10 N4 . . 113.6(2) ?
C11 C10 H10A . . 108.9 ?
N4 C10 H10A . . 108.9 ?
C11 C10 H10B . . 108.9 ?
N4 C10 H10B . . 108.9 ?
H10A C10 H10B . . 107.7 ?
C12 C11 C10 . . 114.8(3) ?
C12 C11 H11A . . 108.6 ?
C10 C11 H11A . . 108.6 ?
C12 C11 H11B . . 108.6 ?
C10 C11 H11B . . 108.6 ?
H11A C11 H11B . . 107.5 ?
C11 C12 H12A . . 109.5 ?
C11 C12 H12B . . 109.5 ?
H12A C12 H12B . . 109.5 ?
C11 C12 H12C . . 109.5 ?
H12A C12 H12C . . 109.5 ?
H12B C12 H12C . . 109.5 ?
C5 C6 H6A . . 109.5 ?
C5 C6 H6B . . 109.5 ?
H6A C6 H6B . . 109.5 ?
C5 C6 H6C . . 109.5 ?
H6A C6 H6C . . 109.5 ?
H6B C6 H6C . . 109.5 ?
C2 N1 C1 . . 123.70(17) ?
C2 N1 H1 . . 119.4(17) ?
C1 N1 H1 . . 116.6(17) ?
C2 N2 C3 . . 124.54(17) ?
C2 N2 H2 . . 115.0(17) ?
C3 N2 H2 . . 120.4(17) ?
C1 N3 C3 . . 119.75(16) ?
N3 C1 N1 . . 119.04(17) ?
N3 C1 S1 . . 121.99(15) ?
N1 C1 S1 . . 118.96(15) ?
N2 C2 N1 . . 113.81(16) ?
N2 C2 S3 . . 123.12(15) ?
N1 C2 S3 . . 123.06(15) ?
N3 C3 N2 . . 118.95(17) ?
N3 C3 S2 . . 122.30(15) ?
N2 C3 S2 . . 118.75(15) ?

loop_
_geom_bond_atom_site_label_1
_geom_bond_atom_site_label_2
_geom_bond_site_symmetry_2
_geom_bond_distance
_geom_bond_publ_flag
N4 C7 . 1.503(3) ?
N4 C10 . 1.509(3) ?
N4 C4 . 1.511(3) ?
N4 H4 . 0.925(10) ?
C4 C5 . 1.506(4) ?
C4 H4A . 0.9700 ?
C4 H4B . 0.9700 ?
C5 C6 . 1.510(4) ?
C5 H5A . 0.9700 ?
C5 H5B . 0.9700 ?
C7 C8 . 1.504(3) ?
C7 H7A . 0.9700 ?
C7 H7B . 0.9700 ?
C8 C9 . 1.499(5) ?
C8 H8A . 0.9700 ?
C8 H8B . 0.9700 ?
C9 H9A . 0.9600 ?
C9 H9B . 0.9600 ?
C9 H9C . 0.9600 ?
C10 C11 . 1.489(4) ?
C10 H10A . 0.9700 ?
C10 H10B . 0.9700 ?
C11 C12 . 1.474(5) ?
C11 H11A . 0.9700 ?
C11 H11B . 0.9700 ?
C12 H12A . 0.9600 ?
C12 H12B . 0.9600 ?
C12 H12C . 0.9600 ?
C6 H6A . 0.9600 ?
C6 H6B . 0.9600 ?
C6 H6C . 0.9600 ?
N1 C2 . 1.360(3) ?
N1 C1 . 1.386(3) ?
N1 H1 . 0.915(10) ?
N2 C2 . 1.350(2) ?
N2 C3 . 1.376(3) ?
N2 H2 . 0.908(10) ?
N3 C1 . 1.341(2) ?
N3 C3 . 1.343(2) ?
S1 C1 . 1.674(2) ?
S2 C3 . 1.679(2) ?
C2 S3 . 1.6525(19) ?

loop_
_geom_hbond_atom_site_label_D
_geom_hbond_atom_site_label_H
_geom_hbond_atom_site_label_A
_geom_hbond_site_symmetry_A
_geom_hbond_distance_DH
_geom_hbond_distance_HA
_geom_hbond_distance_DA
_geom_hbond_angle_DHA
N4 H4 N3 . 0.925(10) 1.947(11) 2.867(2) 172(3)
N1 H1 S2 3_646 0.915(10) 2.507(12) 3.4037(17) 167(2)
N2 H2 S1 3_656 0.908(10) 2.393(11) 3.2911(17) 170(2)

loop_
_geom_torsion_atom_site_label_1
_geom_torsion_atom_site_label_2
_geom_torsion_atom_site_label_3
_geom_torsion_atom_site_label_4
_geom_torsion_site_symmetry_1
_geom_torsion_site_symmetry_2
_geom_torsion_site_symmetry_3
_geom_torsion_site_symmetry_4
_geom_torsion
_geom_torsion_publ_flag
C7 N4 C4 C5 . . . . 61.7(3) ?
C10 N4 C4 C5 . . . . -66.3(3) ?
N4 C4 C5 C6 . . . . -172.3(3) ?
C10 N4 C7 C8 . . . . 174.1(2) ?
C4 N4 C7 C8 . . . . 46.6(3) ?
N4 C7 C8 C9 . . . . 170.0(3) ?
C7 N4 C10 C11 . . . . 63.9(3) ?
C4 N4 C10 C11 . . . . -167.5(2) ?
N4 C10 C11 C12 . . . . -177.1(3) ?
C3 N3 C1 N1 . . . . -5.2(3) ?
C3 N3 C1 S1 . . . . 173.75(16) ?
C2 N1 C1 N3 . . . . 2.8(3) ?
C2 N1 C1 S1 . . . . -176.22(15) ?
C3 N2 C2 N1 . . . . -3.0(3) ?
C3 N2 C2 S3 . . . . 178.48(15) ?
C1 N1 C2 N2 . . . . 1.3(3) ?
C1 N1 C2 S3 . . . . 179.77(16) ?
C1 N3 C3 N2 . . . . 3.6(3) ?
C1 N3 C3 S2 . . . . -175.92(16) ?
C2 N2 C3 N3 . . . . 0.7(3) ?
C2 N2 C3 S2 . . . . -179.76(16) ?

loop_
_cod_related_entry_id
_cod_related_entry_database
_cod_related_entry_code
1 ChemSpider 30656300
